data_1535610
loop_
_publ_author_name
'Troyanov, S.I.'
'Snigireva, E.M.'
'Feist, M.'
'Kemnitz, E.'

_publ_section_title
;
 Kristallstruktur und thermisches Verhalten von Metalldihydrogenphosphat-H
 F-Addukten M H2 P O4 * H F (M= K, Rb, Cs) mit Wasserstoffbindungen vom
 Typ F-H...O
;
_journal_name_full 'Zeitschrift fuer Anorganische und Allgemeine Chemie'
_journal_page_first 1687
_journal_page_last 1692
_journal_volume 627
_journal_year 2001
_chemical_formula_sum 'Cs F H3 O4 P'
_chemical_name_systematic 'Cs (H2 P O4) (H F)'
_space_group_IT_number 61
_symmetry_space_group_name_Hall '-P 2ac 2ab'
_symmetry_space_group_name_H-M 'P b c a'
_cell_angle_alpha 90
_cell_angle_beta 90
_cell_angle_gamma 90
_cell_formula_units_Z 8
_cell_length_a 7.859
_cell_length_b 9.515
_cell_length_c 14.744
_cell_volume 1102.533
_citation_journal_id_ASTM ZAACAB
_cod_data_source_file Troyanov_ZAACAB_2001_24.cif
_cod_data_source_block H3Cs1F1O4P1
_cod_original_formula_sum 'H3 Cs1 F1 O4 P1'
_cod_database_code 1535610

loop_
_symmetry_equiv_pos_as_xyz
x,y,z
-x+1/2,-y,z+1/2
x+1/2,-y+1/2,-z
-x,y+1/2,-z+1/2
-x,-y,-z
x-1/2,y,-z-1/2
-x-1/2,y-1/2,z
x,-y-1/2,z-1/2

loop_
_atom_site_label
_atom_site_type_symbol
_atom_site_fract_x
_atom_site_fract_y
_atom_site_fract_z
_atom_site_occupancy
_atom_site_U_iso_or_equiv
O1 O-2 0.2886 0.8378 0.4495 1 0.0
O3 O-2 0.114 0.6549 0.5313 1 0.0
F1 F-1 0.0447 0.8637 0.2417 1 0.0
H1 H+1 0.0388 0.8124 0.2822 1 0.0
Cs1 Cs+1 0.20303 0.56978 0.16297 1 0.0
P1 P+5 0.18923 0.70267 0.43809 1 0.0
O4 O-2 0.3227 0.587 0.4137 1 0.0
O2 O-2 0.0493 0.7106 0.3687 1 0.0
H2 H+1 -0.0017 0.6591 0.538 1 0.0
H3 H+1 0.2883 0.516 0.4169 1 0.0
